data_1010348
loop_
_publ_author_name
'Strada, M'

_publ_section_title
;
Ricerche sulla struttura dei pseudo-alogeni e dei loro composti. - I.
Tiocianato di tallio
;
_journal_coden_ASTM GCITA9
_journal_name_full 'Gazzetta Chimica Italiana'
_journal_page_first 400
_journal_page_last 409
_journal_volume 64
_journal_year 1934
_chemical_formula_structural 'Tl S C N'
_chemical_formula_sum 'C N S Tl'
_chemical_name_systematic 'Thallium thiocyanate'
_space_group_IT_number 75
_symmetry_cell_setting tetragonal
_symmetry_Int_Tables_number 75
_symmetry_space_group_name_Hall 'P 4'
_symmetry_space_group_name_H-M 'P 4'
_cell_angle_alpha 90
_cell_angle_beta 90
_cell_angle_gamma 90
_cell_formula_units_Z 1
_cell_length_a 4.766
_cell_length_b 4.766
_cell_length_c 3.78
_cell_volume 85.9
_exptl_crystal_density_meas 4.92
_cod_depositor_comments
;
 Correcting the summary chemical formula by changing it from 'N S Tl'
 to 'C N S Tl'.

 Antanas Vaitkus,
 2018-07-07
;
_cod_database_code 1010348

loop_
_symmetry_equiv_pos_as_xyz
x,y,z
-x,-y,z
y,-x,z
-y,x,z

loop_
_atom_site_label
_atom_site_type_symbol
_atom_site_symmetry_multiplicity
_atom_site_Wyckoff_symbol
_atom_site_fract_x
_atom_site_fract_y
_atom_site_fract_z
_atom_site_occupancy
_atom_site_attached_hydrogens
_atom_site_calc_flag
Tl1 Tl1+ 1 a 0. 0. 0. 1. 0 d
C1 C4+ 1 b 0.5 0.5 0.29 1. 0 d
S1 S2- 1 b -1. -1. -1. 1. 0 dum
N1 N3- 1 b -1. -1. -1. 1. 0 dum

loop_
_atom_type_symbol
_atom_type_oxidation_number
Tl1+ 1.000
C4+ 4.000
S2- -2.000
N3- -3.000
